data_4509512
loop_
_publ_author_name
'Boldog, Ishtvan'
'Daran, Jean-Claude'
'Chernega, Alexander N.'
'Rusanov, Eduard B.'
'Krautscheid, Harald'
'Domasevitch, Konstantin V.'

_publ_section_title
;
 Hydrogen Bonding Patterns and Supramolecular Structure of
 4,4&#x2032;-Bipyrazolium Salts
;
_journal_issue 6
_journal_name_full 'Crystal Growth &amp; Design'
_journal_page_first 2895
_journal_paper_doi 10.1021/cg9002109
_journal_volume 9
_journal_year 2009
_chemical_formula_moiety 'C6 H8 N4, 2(H O4 S)'
_chemical_formula_sum 'C6 H10 N4 O8 S2'
_chemical_formula_weight 330.29
_chemical_name_systematic
; 
4,4'-bipyrazolium hydrogen sulfate 
;
_space_group_IT_number 2
_space_group_name_Hall '-P 1'
_symmetry_cell_setting triclinic
_symmetry_Int_Tables_number 2
_symmetry_space_group_name_Hall '-P 1'
_symmetry_space_group_name_H-M 'P -1'
_atom_sites_solution_hydrogens difmap
_atom_sites_solution_primary direct
_atom_sites_solution_secondary difmap
_audit_creation_method SHELXL-97
_cell_angle_alpha 70.297(2)
_cell_angle_beta 88.267(3)
_cell_angle_gamma 69.397(2)
_cell_formula_units_Z 2
_cell_length_a 7.6813(2)
_cell_length_b 9.3288(2)
_cell_length_c 9.6311(3)
_cell_measurement_reflns_used 6995
_cell_measurement_temperature 223(2)
_cell_measurement_theta_max 27.88
_cell_measurement_theta_min 2.49
_cell_volume 605.11(3)
_computing_cell_refinement 'SAINT-NT (Bruker, 1999)'
_computing_data_collection 'SMART-NT (Bruker, 1998)'
_computing_data_reduction 'SAINT-NT (Bruker, 1999)'
_computing_molecular_graphics 'Diamond 2.1e (Brandenburg, 1999)'
_computing_publication_material 'WinGX 1.700.00 (Farrugia, 1999)'
_computing_structure_refinement 'SHELXL-97 (Sheldrick, 1997)'
_computing_structure_solution 'SHELXS-97 (Sheldrick, 1997)'
_diffrn_ambient_temperature 223(2)
_diffrn_measured_fraction_theta_full 0.995
_diffrn_measured_fraction_theta_max 0.995
_diffrn_measurement_device_type 'Siemens SMART CCD area-detector diffractometer'
_diffrn_measurement_method '\w scans'
_diffrn_radiation_monochromator graphite
_diffrn_radiation_source 'fine-focus sealed tube'
_diffrn_radiation_type MoK\a
_diffrn_radiation_wavelength 0.71073
_diffrn_reflns_av_R_equivalents 0.0458
_diffrn_reflns_av_sigmaI/netI 0.0554
_diffrn_reflns_limit_h_max 10
_diffrn_reflns_limit_h_min -9
_diffrn_reflns_limit_k_max 12
_diffrn_reflns_limit_k_min -12
_diffrn_reflns_limit_l_max 12
_diffrn_reflns_limit_l_min -11
_diffrn_reflns_number 6995
_diffrn_reflns_theta_full 27.88
_diffrn_reflns_theta_max 27.88
_diffrn_reflns_theta_min 2.49
_diffrn_standards_decay_% 0
_exptl_absorpt_coefficient_mu 0.488
_exptl_absorpt_correction_T_max 0.87739
_exptl_absorpt_correction_T_min 0.84349
_exptl_absorpt_correction_type empirical
_exptl_absorpt_process_details 'SADABS (Sheldrick, 1996)'
_exptl_crystal_colour colourless
_exptl_crystal_density_diffrn 1.813
_exptl_crystal_density_method 'not measured'
_exptl_crystal_description block
_exptl_crystal_F_000 340
_exptl_crystal_size_max 0.34
_exptl_crystal_size_mid 0.27
_exptl_crystal_size_min 0.27
_refine_diff_density_max 0.371
_refine_diff_density_min -0.517
_refine_diff_density_rms 0.076
_refine_ls_extinction_method none
_refine_ls_goodness_of_fit_ref 0.987
_refine_ls_hydrogen_treatment refall
_refine_ls_matrix_type full
_refine_ls_number_parameters 221
_refine_ls_number_reflns 2871
_refine_ls_number_restraints 0
_refine_ls_restrained_S_all 0.987
_refine_ls_R_factor_all 0.0537
_refine_ls_R_factor_gt 0.0341
_refine_ls_shift/su_max 0.002
_refine_ls_shift/su_mean 0.000
_refine_ls_structure_factor_coef Fsqd
_refine_ls_weighting_details 'w=1/[\s^2^(Fo^2^)+(0.0393P)^2^+0.0000P] where P=(Fo^2^+2Fc^2^)/3'
_refine_ls_weighting_scheme calc
_refine_ls_wR_factor_gt 0.0751
_refine_ls_wR_factor_ref 0.0819
_reflns_number_gt 2137
_reflns_number_total 2871
_reflns_threshold_expression >2sigma(I)
_cod_data_source_file cg9002109sup1.cif
_cod_data_source_block (13)
_cod_database_code 4509512

loop_
_symmetry_equiv_pos_as_xyz
'x, y, z'
'-x, -y, -z'

loop_
_atom_site_label
_atom_site_type_symbol
_atom_site_fract_x
_atom_site_fract_y
_atom_site_fract_z
_atom_site_U_iso_or_equiv
_atom_site_adp_type
_atom_site_occupancy
_atom_site_calc_flag
S1 S 0.29311(6) 0.18681(6) 0.06369(6) 0.01333(13) Uani 1 d
S2 S 0.77067(7) 0.22337(6) 0.23131(6) 0.01413(13) Uani 1 d
O1 O 0.21107(19) 0.11850(17) -0.01995(16) 0.0181(3) Uani 1 d
O2 O 0.43456(19) 0.24509(17) -0.01165(17) 0.0192(3) Uani 1 d
O3 O 0.35482(19) 0.07518(16) 0.21551(16) 0.0185(3) Uani 1 d
O4 O 0.1400(2) 0.34546(17) 0.07149(19) 0.0199(3) Uani 1 d
O5 O 0.89388(19) 0.30235(17) 0.25643(17) 0.0197(3) Uani 1 d
O6 O 0.85477(19) 0.10313(16) 0.16145(16) 0.0182(3) Uani 1 d
O7 O 0.6903(2) 0.15777(17) 0.36597(17) 0.0197(3) Uani 1 d
O8 O 0.6095(2) 0.36699(17) 0.12021(19) 0.0230(4) Uani 1 d
N1 N 0.7487(2) 0.1869(2) 0.7403(2) 0.0177(4) Uani 1 d
N2 N 0.7910(2) 0.2315(2) 0.8493(2) 0.0164(4) Uani 1 d
N3 N 0.7469(2) 0.7782(2) 0.3125(2) 0.0167(4) Uani 1 d
N4 N 0.7268(2) 0.8446(2) 0.4186(2) 0.0171(4) Uani 1 d
C1 C 0.7277(3) 0.3055(2) 0.6114(3) 0.0172(4) Uani 1 d
C2 C 0.7580(3) 0.4331(2) 0.6373(2) 0.0141(4) Uani 1 d
C3 C 0.7968(3) 0.3810(2) 0.7898(2) 0.0169(4) Uani 1 d
C4 C 0.7269(3) 0.7335(2) 0.5485(2) 0.0161(4) Uani 1 d
C5 C 0.7495(3) 0.5882(2) 0.5257(2) 0.0142(4) Uani 1 d
C6 C 0.7621(3) 0.6224(2) 0.3747(2) 0.0167(4) Uani 1 d
H1 H 0.728(3) 0.101(3) 0.759(3) 0.035(8) Uiso 1 d
H2 H 0.805(3) 0.171(3) 0.939(3) 0.020(6) Uiso 1 d
H3 H 0.745(3) 0.831(3) 0.218(3) 0.019(6) Uiso 1 d
H4 H 0.717(3) 0.948(3) 0.401(3) 0.032(7) Uiso 1 d
H11 H 0.706(3) 0.292(3) 0.532(3) 0.020(6) Uiso 1 d
H31 H 0.823(3) 0.439(3) 0.851(3) 0.027(6) Uiso 1 d
H40 H 0.067(4) 0.325(3) 0.124(3) 0.037(8) Uiso 1 d
H41 H 0.713(3) 0.765(2) 0.631(3) 0.014(6) Uiso 1 d
H61 H 0.776(3) 0.556(3) 0.316(3) 0.022(6) Uiso 1 d
H80 H 0.551(4) 0.337(3) 0.084(3) 0.042(9) Uiso 1 d

loop_
_atom_site_aniso_label
_atom_site_aniso_U_11
_atom_site_aniso_U_22
_atom_site_aniso_U_33
_atom_site_aniso_U_23
_atom_site_aniso_U_13
_atom_site_aniso_U_12
S1 0.0160(2) 0.0121(2) 0.0124(3) -0.00445(19) 0.00158(19) -0.00553(18)
S2 0.0176(2) 0.0127(2) 0.0129(3) -0.00487(19) 0.0017(2) -0.00608(18)
O1 0.0233(7) 0.0224(7) 0.0149(8) -0.0086(6) 0.0026(6) -0.0137(6)
O2 0.0197(7) 0.0207(7) 0.0212(9) -0.0089(6) 0.0054(6) -0.0106(6)
O3 0.0261(7) 0.0155(7) 0.0127(8) -0.0033(6) -0.0012(6) -0.0075(6)
O4 0.0213(8) 0.0128(7) 0.0241(10) -0.0056(6) 0.0091(7) -0.0058(6)
O5 0.0217(7) 0.0227(8) 0.0220(9) -0.0118(7) 0.0046(6) -0.0131(6)
O6 0.0235(7) 0.0180(7) 0.0147(8) -0.0090(6) 0.0023(6) -0.0062(6)
O7 0.0289(8) 0.0190(7) 0.0156(9) -0.0078(6) 0.0076(6) -0.0126(6)
O8 0.0254(8) 0.0141(7) 0.0262(10) -0.0046(7) -0.0083(7) -0.0051(6)
N1 0.0240(9) 0.0119(8) 0.0176(11) -0.0043(7) 0.0023(7) -0.0076(7)
N2 0.0203(9) 0.0160(9) 0.0115(10) -0.0028(8) 0.0015(7) -0.0069(7)
N3 0.0237(9) 0.0158(8) 0.0094(10) -0.0029(7) 0.0036(7) -0.0075(7)
N4 0.0239(9) 0.0130(8) 0.0150(10) -0.0051(7) 0.0031(7) -0.0073(7)
C1 0.0232(10) 0.0164(10) 0.0135(12) -0.0063(9) 0.0015(9) -0.0079(8)
C2 0.0147(9) 0.0142(9) 0.0135(11) -0.0048(8) 0.0020(8) -0.0057(7)
C3 0.0205(10) 0.0152(9) 0.0157(12) -0.0050(8) 0.0026(8) -0.0079(8)
C4 0.0201(10) 0.0160(10) 0.0132(12) -0.0052(9) 0.0035(8) -0.0078(8)
C5 0.0135(9) 0.0161(9) 0.0139(11) -0.0049(8) 0.0010(8) -0.0067(7)
C6 0.0195(10) 0.0147(10) 0.0169(12) -0.0065(9) 0.0019(8) -0.0067(8)

loop_
_atom_type_symbol
_atom_type_description
_atom_type_scat_dispersion_real
_atom_type_scat_dispersion_imag
_atom_type_scat_source
C C 0.0033 0.0016 'International Tables Vol C Tables 4.2.6.8 and 6.1.1.4'
H H 0.0000 0.0000 'International Tables Vol C Tables 4.2.6.8 and 6.1.1.4'
N N 0.0061 0.0033 'International Tables Vol C Tables 4.2.6.8 and 6.1.1.4'
O O 0.0106 0.0060 'International Tables Vol C Tables 4.2.6.8 and 6.1.1.4'
S S 0.1246 0.1234 'International Tables Vol C Tables 4.2.6.8 and 6.1.1.4'

loop_
_geom_angle_atom_site_label_1
_geom_angle_atom_site_label_2
_geom_angle_atom_site_label_3
_geom_angle
O2 S1 O1 112.75(9)
O2 S1 O3 114.03(9)
O1 S1 O3 111.05(8)
O2 S1 O4 102.96(8)
O1 S1 O4 108.50(8)
O3 S1 O4 106.91(9)
O6 S2 O7 112.11(8)
O6 S2 O5 113.95(8)
O7 S2 O5 111.59(9)
O6 S2 O8 107.68(9)
O7 S2 O8 107.72(9)
O5 S2 O8 103.13(8)
C1 N1 N2 109.51(17)
C3 N2 N1 108.61(18)
C6 N3 N4 108.78(18)
C4 N4 N3 109.34(17)
N1 C1 C2 108.3(2)
C3 C2 C1 105.15(18)
C3 C2 C5 128.28(18)
C1 C2 C5 126.6(2)
N2 C3 C2 108.46(19)
N4 C4 C5 108.2(2)
C6 C5 C4 105.28(18)
C6 C5 C2 127.41(18)
C4 C5 C2 127.3(2)
N3 C6 C5 108.39(18)

loop_
_geom_bond_atom_site_label_1
_geom_bond_atom_site_label_2
_geom_bond_distance
S1 O2 1.4508(14)
S1 O1 1.4532(14)
S1 O3 1.4543(15)
S1 O4 1.5569(15)
S2 O6 1.4495(14)
S2 O7 1.4561(15)
S2 O5 1.4567(14)
S2 O8 1.5553(15)
N1 C1 1.324(3)
N1 N2 1.338(3)
N2 C3 1.333(3)
N3 C6 1.336(3)
N3 N4 1.342(3)
N4 C4 1.328(3)
C1 C2 1.390(3)
C2 C3 1.387(3)
C2 C5 1.464(3)
C4 C5 1.395(3)
C5 C6 1.388(3)
